data_1545382
loop_
_publ_author_name
'Chkirate, Karim'
'Sebbar, Nada Kheira'
'Ouzidan, Younes'
'Essassi, El Mokhtar'
'Mague, Joel T.'

_publ_section_title
;
 <i>trans</i>-Bis(<i>N</i>-{2-[2-(3-methyl-1<i>H</i>-pyrazol-5-yl-\k<i>N</i>^2^)acetamido-\k<i>O</i>]phenyl}benzamide)bis(perchlorato-\k<i>O</i>)copper(II)
;
_journal_coeditor_code ZQ4016
_journal_issue 2
_journal_name_full IUCrData
_journal_page_first x170285
_journal_paper_doi 10.1107/S2414314617002851
_journal_volume 2
_journal_year 2017
_chemical_formula_iupac '[Cu (C19 H18 N4 O2)2 (Cl O4)2]'
_chemical_formula_moiety 'C38 H36 Cl2 Cu N8 O12'
_chemical_formula_sum 'C38 H36 Cl2 Cu N8 O12'
_chemical_formula_weight 931.19
_chemical_name_systematic
<i>trans</i>-Bis(<i>N</i>-{2-[2-(3-methyl-1<i>H</i>-pyrazol-5-yl-\k<i>N</i>^2^)acetamido-\k<i>O</i>]phenyl}benzamide)bis(perchlorato-\k<i>O</i>)copper(II)
_space_group_crystal_system triclinic
_space_group_IT_number 2
_space_group_name_Hall '-P 1'
_space_group_name_H-M_alt 'P -1'
_symmetry_space_group_name_Hall '-P 1'
_symmetry_space_group_name_H-M 'P -1'
_atom_sites_solution_hydrogens mixed
_atom_sites_solution_primary direct
_atom_sites_solution_secondary difmap
_audit_creation_method SHELXL-2014/7
_cell_angle_alpha 79.4060(10)
_cell_angle_beta 86.2400(10)
_cell_angle_gamma 67.8950(10)
_cell_formula_units_Z 1
_cell_length_a 8.6572(2)
_cell_length_b 8.8108(2)
_cell_length_c 14.2054(3)
_cell_measurement_reflns_used 5387
_cell_measurement_temperature 298(2)
_cell_measurement_theta_max 71.9062
_cell_measurement_theta_min 5.5014
_cell_volume 986.78(4)
_computing_cell_refinement
;
<i>SAINT</i> (Bruker, 2016)
;
_computing_data_collection
;
<i>APEX3</i> (Bruker, 2016)
;
_computing_data_reduction
;
<i>SAINT</i>  (Bruker, 2016)
;
_computing_molecular_graphics
;
<i>DIAMOND</i> (Brandenburg & Putz, 2012)
;
_computing_publication_material
;
<i>SHELXTL</i> (Sheldrick, 2008)
;
_computing_structure_refinement
;
<i>SHELXL 2014/7</i> (Sheldrick, 2015<i>b</i>)
;
_computing_structure_solution
;
<i>SHELXT</i> (Sheldrick, 2015<i>a</i>)
;
_diffrn_ambient_temperature 298(2)
_diffrn_detector_area_resol_mean 10.4167
_diffrn_measured_fraction_theta_full 0.972
_diffrn_measured_fraction_theta_max 0.956
_diffrn_measurement_device_type 'Bruker D8 VENTURE PHOTON 100 CMOS'
_diffrn_measurement_method '\w scans'
_diffrn_radiation_monochromator mirror
_diffrn_radiation_type CuK\a
_diffrn_radiation_wavelength 1.54178
_diffrn_reflns_av_R_equivalents 0.0333
_diffrn_reflns_limit_h_max 10
_diffrn_reflns_limit_h_min -10
_diffrn_reflns_limit_k_max 10
_diffrn_reflns_limit_k_min -10
_diffrn_reflns_limit_l_max 17
_diffrn_reflns_limit_l_min -17
_diffrn_reflns_number 7804
_diffrn_reflns_theta_full 68.000
_diffrn_reflns_theta_max 71.939
_diffrn_reflns_theta_min 3.165
_exptl_absorpt_coefficient_mu 2.678
_exptl_absorpt_correction_T_max 0.95
_exptl_absorpt_correction_T_min 0.77
_exptl_absorpt_correction_type multi-scan
_exptl_absorpt_process_details
;
(<i>SADABS</i>; Bruker, 2016)
;
_exptl_crystal_colour 'pale green-blue'
_exptl_crystal_density_diffrn 1.567
_exptl_crystal_density_method 'not measured'
_exptl_crystal_description plate
_exptl_crystal_F_000 479
_exptl_crystal_size_max 0.240
_exptl_crystal_size_mid 0.060
_exptl_crystal_size_min 0.020
_refine_diff_density_max 0.405
_refine_diff_density_min -0.512
_refine_ls_extinction_method none
_refine_ls_goodness_of_fit_ref 1.038
_refine_ls_hydrogen_treatment constr
_refine_ls_matrix_type full
_refine_ls_number_parameters 278
_refine_ls_number_reflns 3702
_refine_ls_number_restraints 0
_refine_ls_restrained_S_all 1.038
_refine_ls_R_factor_all 0.0563
_refine_ls_R_factor_gt 0.0437
_refine_ls_shift/su_max 0.000
_refine_ls_shift/su_mean 0.000
_refine_ls_structure_factor_coef Fsqd
_refine_ls_weighting_details 'w=1/[\s^2^(Fo^2^)+(0.0604P)^2^+0.5402P] where P=(Fo^2^+2Fc^2^)/3'
_refine_ls_weighting_scheme calc
_refine_ls_wR_factor_gt 0.1092
_refine_ls_wR_factor_ref 0.1181
_reflns_number_gt 2999
_reflns_number_total 3702
_reflns_threshold_expression 'I > 2\s(I)'
_cod_data_source_file zq4016sup1.cif
_cod_data_source_block I
_cod_database_code 1545382
_shelx_space_group_comment
;
The symmetry employed for this shelxl refinement is uniquely defined
by the following loop, which should always be used as a source of
symmetry information in preference to the above space-group names.
They are only intended as comments.
;
_shelx_estimated_absorpt_t_min 0.566
_shelx_estimated_absorpt_t_max 0.948

loop_
_space_group_symop_operation_xyz
'x, y, z'
'-x, -y, -z'

loop_
_atom_site_type_symbol
_atom_site_label
_atom_site_fract_x
_atom_site_fract_y
_atom_site_fract_z
_atom_site_U_iso_or_equiv
_atom_site_adp_type
_atom_site_calc_flag
_atom_site_occupancy
Cu Cu1 0.5000 0.5000 0.0000 0.03299(17) Uani d 1
O O1 0.5561(2) 0.5620(2) 0.11555(12) 0.0359(4) Uani d 1
O O2 0.2816(3) 0.6621(3) 0.54249(14) 0.0454(5) Uani d 1
N N1 0.6439(3) 0.2722(3) 0.04252(15) 0.0348(5) Uani d 1
N N2 0.6726(3) 0.1487(3) -0.00892(16) 0.0393(5) Uani d 1
H H2 0.6280 0.1756 -0.0688 0.047 Uiso d 1
N N3 0.5944(3) 0.5296(3) 0.27323(14) 0.0312(5) Uani d 1
H H3A 0.6406 0.4602 0.3283 0.037 Uiso d 1
N N4 0.3221(3) 0.5880(3) 0.39480(15) 0.0331(5) Uani d 1
H H4A 0.3106 0.5185 0.3580 0.040 Uiso d 1
C C1 0.8316(5) -0.1514(4) -0.0073(3) 0.0580(9) Uani d 1
H H1A 0.8567 -0.1261 -0.0753 0.087 Uiso calc 1
H H1B 0.7407 -0.1934 -0.0007 0.087 Uiso calc 1
H H1C 0.9310 -0.2360 0.0259 0.087 Uiso calc 1
C C2 0.7805(4) 0.0020(3) 0.0353(2) 0.0388(6) Uani d 1
C C3 0.8220(4) 0.0325(3) 0.1198(2) 0.0386(6) Uani d 1
H H3 0.8957 -0.0464 0.1676 0.046 Uiso calc 1
C C4 0.7359(3) 0.2003(3) 0.12200(18) 0.0308(5) Uani d 1
C C5 0.7426(4) 0.2942(4) 0.1983(2) 0.0439(7) Uani d 1
H H5A 0.8567 0.2945 0.1991 0.053 Uiso calc 1
H H5B 0.7253 0.2313 0.2607 0.053 Uiso calc 1
C C6 0.6223(3) 0.4703(3) 0.19184(17) 0.0295(5) Uani d 1
C C7 0.4904(3) 0.6970(3) 0.28058(17) 0.0306(5) Uani d 1
C C8 0.5246(4) 0.8292(4) 0.2270(2) 0.0403(6) Uani d 1
H H8 0.6167 0.8088 0.1844 0.048 Uiso calc 1
C C9 0.4245(4) 0.9903(4) 0.2358(2) 0.0466(7) Uani d 1
H H9 0.4472 1.0810 0.1990 0.056 Uiso calc 1
C C10 0.2916(4) 1.0194(4) 0.2981(2) 0.0473(7) Uani d 1
H H10 0.2222 1.1304 0.3035 0.057 Uiso calc 1
C C11 0.2587(4) 0.8881(4) 0.3527(2) 0.0414(6) Uani d 1
H H11 0.1683 0.9093 0.3964 0.050 Uiso calc 1
C C12 0.3569(3) 0.7258(3) 0.34409(18) 0.0317(5) Uani d 1
C C13 0.2845(3) 0.5649(3) 0.48871(18) 0.0326(6) Uani d 1
C C14 0.2482(3) 0.4123(3) 0.52507(18) 0.0332(6) Uani d 1
C C15 0.1334(4) 0.4169(4) 0.5994(2) 0.0414(7) Uani d 1
H H15 0.0806 0.5160 0.6252 0.050 Uiso calc 1
C C16 0.0962(4) 0.2784(4) 0.6353(2) 0.0508(8) Uani d 1
H H16 0.0173 0.2825 0.6854 0.061 Uiso calc 1
C C17 0.1736(4) 0.1337(4) 0.5985(3) 0.0534(8) Uani d 1
H H17 0.1473 0.0385 0.6229 0.064 Uiso calc 1
C C18 0.2895(4) 0.1271(4) 0.5261(2) 0.0501(8) Uani d 1
H H18 0.3442 0.0266 0.5019 0.060 Uiso calc 1
C C19 0.3261(4) 0.2659(4) 0.4889(2) 0.0427(7) Uani d 1
H H19 0.4048 0.2611 0.4386 0.051 Uiso calc 1
Cl Cl1 0.18597(9) 0.49021(9) 0.17026(5) 0.04040(19) Uani d 1
O O3 0.3013(4) 0.3972(3) 0.24714(19) 0.0717(8) Uani d 1
O O4 0.2600(3) 0.4391(3) 0.08272(17) 0.0620(7) Uani d 1
O O5 0.0374(4) 0.4586(4) 0.1863(2) 0.0851(10) Uani d 1
O O6 0.1550(3) 0.6626(3) 0.16559(18) 0.0596(6) Uani d 1

loop_
_atom_site_aniso_label
_atom_site_aniso_U_11
_atom_site_aniso_U_22
_atom_site_aniso_U_33
_atom_site_aniso_U_12
_atom_site_aniso_U_13
_atom_site_aniso_U_23
Cu1 0.0478(3) 0.0250(3) 0.0209(3) -0.0060(2) -0.0055(2) -0.0057(2)
O1 0.0507(11) 0.0292(10) 0.0232(9) -0.0084(9) -0.0034(8) -0.0060(7)
O2 0.0662(14) 0.0425(12) 0.0283(10) -0.0184(10) -0.0031(9) -0.0111(8)
N1 0.0480(13) 0.0280(11) 0.0256(11) -0.0087(10) -0.0030(9) -0.0087(9)
N2 0.0564(15) 0.0291(12) 0.0289(12) -0.0089(11) -0.0070(10) -0.0092(9)
N3 0.0427(12) 0.0303(11) 0.0198(10) -0.0117(10) -0.0036(8) -0.0051(8)
N4 0.0434(13) 0.0344(12) 0.0246(11) -0.0173(10) 0.0019(9) -0.0074(9)
C1 0.081(3) 0.0332(17) 0.054(2) -0.0087(16) -0.0120(17) -0.0168(14)
C2 0.0506(17) 0.0272(14) 0.0359(15) -0.0106(13) 0.0000(12) -0.0071(11)
C3 0.0479(17) 0.0264(14) 0.0352(14) -0.0066(12) -0.0067(12) -0.0032(11)
C4 0.0361(14) 0.0270(13) 0.0256(12) -0.0083(11) 0.0002(10) -0.0032(10)
C5 0.0532(18) 0.0367(16) 0.0332(15) -0.0029(14) -0.0118(12) -0.0110(12)
C6 0.0359(14) 0.0306(13) 0.0233(12) -0.0132(11) -0.0021(10) -0.0049(10)
C7 0.0417(14) 0.0328(13) 0.0209(12) -0.0160(12) -0.0037(10) -0.0073(10)
C8 0.0558(18) 0.0401(16) 0.0303(14) -0.0235(14) 0.0018(12) -0.0071(11)
C9 0.070(2) 0.0330(15) 0.0412(16) -0.0250(15) -0.0026(14) -0.0038(12)
C10 0.063(2) 0.0284(15) 0.0489(18) -0.0125(14) -0.0039(14) -0.0105(12)
C11 0.0467(17) 0.0371(16) 0.0394(16) -0.0128(13) 0.0009(12) -0.0103(12)
C12 0.0410(14) 0.0321(13) 0.0250(12) -0.0157(12) -0.0045(10) -0.0059(10)
C13 0.0336(14) 0.0356(14) 0.0251(13) -0.0086(11) -0.0033(10) -0.0048(10)
C14 0.0349(14) 0.0389(15) 0.0246(13) -0.0126(12) -0.0043(10) -0.0029(10)
C15 0.0366(15) 0.0518(18) 0.0303(14) -0.0113(14) -0.0006(11) -0.0046(12)
C16 0.0439(17) 0.063(2) 0.0400(17) -0.0213(16) 0.0019(13) 0.0063(15)
C17 0.0522(19) 0.052(2) 0.055(2) -0.0258(17) -0.0059(15) 0.0094(15)
C18 0.059(2) 0.0389(17) 0.0511(19) -0.0185(15) -0.0025(15) -0.0044(14)
C19 0.0499(17) 0.0412(16) 0.0358(15) -0.0161(14) 0.0061(12) -0.0071(12)
Cl1 0.0501(4) 0.0418(4) 0.0345(4) -0.0215(3) 0.0020(3) -0.0100(3)
O3 0.112(2) 0.0494(15) 0.0563(15) -0.0322(15) -0.0350(15) 0.0010(11)
O4 0.0802(17) 0.0741(17) 0.0506(14) -0.0426(14) 0.0204(12) -0.0341(12)
O5 0.0719(18) 0.116(3) 0.098(2) -0.0652(19) 0.0271(16) -0.0364(19)
O6 0.0726(16) 0.0368(12) 0.0646(15) -0.0147(12) 0.0087(12) -0.0122(11)

loop_
_atom_type_symbol
_atom_type_description
_atom_type_scat_dispersion_real
_atom_type_scat_dispersion_imag
_atom_type_scat_source
C C 0.0181 0.0091 'International Tables Vol C Tables 4.2.6.8 and 6.1.1.4'
H H 0.0000 0.0000 'International Tables Vol C Tables 4.2.6.8 and 6.1.1.4'
N N 0.0311 0.0180 'International Tables Vol C Tables 4.2.6.8 and 6.1.1.4'
O O 0.0492 0.0322 'International Tables Vol C Tables 4.2.6.8 and 6.1.1.4'
Cu Cu -1.9646 0.5888 'International Tables Vol C Tables 4.2.6.8 and 6.1.1.4'
Cl Cl 0.3639 0.7018 'International Tables Vol C Tables 4.2.6.8 and 6.1.1.4'

loop_
_geom_angle_atom_site_label_1
_geom_angle_atom_site_label_2
_geom_angle_atom_site_label_3
_geom_angle_site_symmetry_1
_geom_angle_site_symmetry_3
_geom_angle
N1 Cu1 N1 2_665 . 180.0
N1 Cu1 O1 2_665 . 89.97(8)
N1 Cu1 O1 . . 90.03(8)
N1 Cu1 O1 2_665 2_665 90.03(8)
N1 Cu1 O1 . 2_665 89.97(8)
O1 Cu1 O1 . 2_665 180.0
C6 O1 Cu1 . . 129.02(17)
C4 N1 N2 . . 105.5(2)
C4 N1 Cu1 . . 130.81(17)
N2 N1 Cu1 . . 123.71(17)
C2 N2 N1 . . 112.2(2)
C2 N2 H2 . . 128.9
N1 N2 H2 . . 118.5
C6 N3 C7 . . 123.7(2)
C6 N3 H3A . . 119.1
C7 N3 H3A . . 117.2
C13 N4 C12 . . 125.5(2)
C13 N4 H4A . . 118.6
C12 N4 H4A . . 115.3
C2 C1 H1A . . 109.5
C2 C1 H1B . . 109.5
H1A C1 H1B . . 109.5
C2 C1 H1C . . 109.5
H1A C1 H1C . . 109.5
H1B C1 H1C . . 109.5
N2 C2 C3 . . 105.6(2)
N2 C2 C1 . . 122.0(3)
C3 C2 C1 . . 132.4(3)
C2 C3 C4 . . 107.1(2)
C2 C3 H3 . . 126.4
C4 C3 H3 . . 126.4
N1 C4 C3 . . 109.6(2)
N1 C4 C5 . . 122.9(2)
C3 C4 C5 . . 127.4(2)
C4 C5 C6 . . 118.1(2)
C4 C5 H5A . . 107.8
C6 C5 H5A . . 107.8
C4 C5 H5B . . 107.8
C6 C5 H5B . . 107.8
H5A C5 H5B . . 107.1
O1 C6 N3 . . 120.3(2)
O1 C6 C5 . . 124.1(2)
N3 C6 C5 . . 115.5(2)
C8 C7 C12 . . 120.4(2)
C8 C7 N3 . . 120.4(2)
C12 C7 N3 . . 119.1(2)
C9 C8 C7 . . 119.8(3)
C9 C8 H8 . . 120.1
C7 C8 H8 . . 120.1
C10 C9 C8 . . 120.0(3)
C10 C9 H9 . . 120.0
C8 C9 H9 . . 120.0
C9 C10 C11 . . 120.4(3)
C9 C10 H10 . . 119.8
C11 C10 H10 . . 119.8
C10 C11 C12 . . 120.4(3)
C10 C11 H11 . . 119.8
C12 C11 H11 . . 119.8
C11 C12 C7 . . 119.0(3)
C11 C12 N4 . . 122.2(3)
C7 C12 N4 . . 118.8(2)
O2 C13 N4 . . 123.1(3)
O2 C13 C14 . . 121.4(2)
N4 C13 C14 . . 115.5(2)
C19 C14 C15 . . 119.2(3)
C19 C14 C13 . . 122.4(3)
C15 C14 C13 . . 118.4(3)
C16 C15 C14 . . 120.3(3)
C16 C15 H15 . . 119.8
C14 C15 H15 . . 119.8
C15 C16 C17 . . 120.0(3)
C15 C16 H16 . . 120.0
C17 C16 H16 . . 120.0
C16 C17 C18 . . 120.1(3)
C16 C17 H17 . . 120.0
C18 C17 H17 . . 120.0
C19 C18 C17 . . 120.3(3)
C19 C18 H18 . . 119.8
C17 C18 H18 . . 119.8
C18 C19 C14 . . 120.0(3)
C18 C19 H19 . . 120.0
C14 C19 H19 . . 120.0
O5 Cl1 O6 . . 111.27(18)
O5 Cl1 O4 . . 109.48(17)
O6 Cl1 O4 . . 109.57(15)
O5 Cl1 O3 . . 109.7(2)
O6 Cl1 O3 . . 108.17(15)
O4 Cl1 O3 . . 108.60(18)

loop_
_geom_bond_atom_site_label_1
_geom_bond_atom_site_label_2
_geom_bond_site_symmetry_2
_geom_bond_distance
Cu1 N1 2_665 1.928(2)
Cu1 N1 . 1.928(2)
Cu1 O1 . 1.9652(17)
Cu1 O1 2_665 1.9653(17)
Cu1 O4 . 2.505(3)
O1 C6 . 1.252(3)
O2 C13 . 1.241(3)
N1 C4 . 1.336(3)
N1 N2 . 1.358(3)
N2 C2 . 1.345(4)
N2 H2 . 0.9099
N3 C6 . 1.326(3)
N3 C7 . 1.429(3)
N3 H3A . 0.9099
N4 C13 . 1.349(3)
N4 C12 . 1.418(3)
N4 H4A . 0.9099
C1 C2 . 1.486(4)
C1 H1A . 0.9800
C1 H1B . 0.9800
C1 H1C . 0.9800
C2 C3 . 1.374(4)
C3 C4 . 1.389(4)
C3 H3 . 0.9500
C4 C5 . 1.495(4)
C5 C6 . 1.498(4)
C5 H5A . 0.9900
C5 H5B . 0.9900
C7 C8 . 1.388(4)
C7 C12 . 1.393(4)
C8 C9 . 1.381(4)
C8 H8 . 0.9500
C9 C10 . 1.378(5)
C9 H9 . 0.9500
C10 C11 . 1.382(4)
C10 H10 . 0.9500
C11 C12 . 1.385(4)
C11 H11 . 0.9500
C13 C14 . 1.488(4)
C14 C19 . 1.388(4)
C14 C15 . 1.397(4)
C15 C16 . 1.378(4)
C15 H15 . 0.9500
C16 C17 . 1.379(5)
C16 H16 . 0.9500
C17 C18 . 1.382(5)
C17 H17 . 0.9500
C18 C19 . 1.381(4)
C18 H18 . 0.9500
C19 H19 . 0.9500
Cl1 O5 . 1.411(3)
Cl1 O6 . 1.429(2)
Cl1 O4 . 1.430(2)
Cl1 O3 . 1.435(3)

loop_
_geom_hbond_atom_site_label_D
_geom_hbond_atom_site_label_H
_geom_hbond_atom_site_label_A
_geom_hbond_site_symmetry_A
_geom_hbond_distance_DH
_geom_hbond_distance_HA
_geom_hbond_distance_DA
_geom_hbond_angle_DHA
N3 H3A O2 2_666 0.91 1.97 2.870(3) 171
N4 H4A O3 . 0.91 2.08 2.971(3) 166
C5 H5A O5 1_655 0.99 2.48 3.358(4) 148

loop_
_geom_torsion_atom_site_label_1
_geom_torsion_atom_site_label_2
_geom_torsion_atom_site_label_3
_geom_torsion_atom_site_label_4
_geom_torsion
C4 N1 N2 C2 -0.5(3)
Cu1 N1 N2 C2 178.5(2)
N1 N2 C2 C3 0.6(3)
N1 N2 C2 C1 -179.8(3)
N2 C2 C3 C4 -0.5(3)
C1 C2 C3 C4 -180.0(3)
N2 N1 C4 C3 0.2(3)
Cu1 N1 C4 C3 -178.8(2)
N2 N1 C4 C5 179.0(3)
Cu1 N1 C4 C5 0.1(4)
C2 C3 C4 N1 0.2(3)
C2 C3 C4 C5 -178.6(3)
N1 C4 C5 C6 9.1(4)
C3 C4 C5 C6 -172.3(3)
Cu1 O1 C6 N3 -153.74(19)
Cu1 O1 C6 C5 29.7(4)
C7 N3 C6 O1 -0.1(4)
C7 N3 C6 C5 176.8(2)
C4 C5 C6 O1 -24.4(4)
C4 C5 C6 N3 158.8(3)
C6 N3 C7 C8 -58.0(3)
C6 N3 C7 C12 123.7(3)
C12 C7 C8 C9 -0.8(4)
N3 C7 C8 C9 -179.1(2)
C7 C8 C9 C10 0.4(4)
C8 C9 C10 C11 0.7(5)
C9 C10 C11 C12 -1.3(5)
C10 C11 C12 C7 0.9(4)
C10 C11 C12 N4 -176.5(3)
C8 C7 C12 C11 0.2(4)
N3 C7 C12 C11 178.5(2)
C8 C7 C12 N4 177.6(2)
N3 C7 C12 N4 -4.1(3)
C13 N4 C12 C11 -46.5(4)
C13 N4 C12 C7 136.2(3)
C12 N4 C13 O2 -2.4(4)
C12 N4 C13 C14 178.4(2)
O2 C13 C14 C19 -146.2(3)
N4 C13 C14 C19 33.1(4)
O2 C13 C14 C15 32.7(4)
N4 C13 C14 C15 -148.0(3)
C19 C14 C15 C16 -1.0(4)
C13 C14 C15 C16 -179.9(2)
C14 C15 C16 C17 0.6(4)
C15 C16 C17 C18 0.5(5)
C16 C17 C18 C19 -1.3(5)
C17 C18 C19 C14 0.9(5)
C15 C14 C19 C18 0.2(4)
C13 C14 C19 C18 179.1(3)

_cod_database_fobs_code 1545382
